data_4021290
loop_
_publ_author_name
'Mark J. Mulvihill'
'Cara Cesario'
'Vanessa Smith'
'Patricia Beck'
'Anthony Nigro'

_publ_section_title
;
 Regio- and Stereospecific Syntheses of syn- and
 anti-1,2-Imidazolylpropylamines from the Reaction of
 1,1'-Carbonyldiimidazole with syn- and anti-1,2-Amino Alcohols
;
_journal_name_full 'Journal of Organic Chemistry'
_journal_page_first 5124
_journal_page_last 5127
_journal_paper_doi 10.1021/jo049677l
_journal_volume 69
_journal_year 2004
_chemical_formula_sum 'C14 H19 N3'
_chemical_formula_weight 229.32
_space_group_IT_number 19
_symmetry_cell_setting orthorhombic
_symmetry_space_group_name_Hall 'P 2ac 2ab'
_symmetry_space_group_name_H-M 'P 21 21 21'
_cell_angle_alpha 90.00
_cell_angle_beta 90.00
_cell_angle_gamma 90.00
_cell_formula_units_Z 4
_cell_length_a 9.051(3)
_cell_length_b 10.214(3)
_cell_length_c 14.481(4)
_cell_measurement_temperature 173(2)
_cell_volume 1338.8(6)
_diffrn_ambient_temperature 173(2)
_exptl_crystal_density_diffrn 1.138
_cod_depositor_comments
;
The following automatic conversions were performed:
'_symmetry_cell_setting' value 'Orthorhombic' changed to 'orthorhombic'
according to '/home/saulius/struct/CIF-dictionaries/cif_core.dic'
dictionary named 'cif_core.dic' version 2.4.1 from 2010-06-29.

Automatic conversion script
Id: cif_fix_enum 1527 2010-12-29 10:47:43Z saulius 
;
_cod_database_code 4021290

loop_
_symmetry_equiv_pos_as_xyz
'x, y, z'
'-x+1/2, -y, z+1/2'
'-x, y+1/2, -z+1/2'
'x+1/2, -y+1/2, -z'

loop_
_atom_site_label
_atom_site_type_symbol
_atom_site_fract_x
_atom_site_fract_y
_atom_site_fract_z
_atom_site_U_iso_or_equiv
_atom_site_adp_type
_atom_site_occupancy
_atom_site_symmetry_multiplicity
_atom_site_calc_flag
_atom_site_refinement_flags
_atom_site_disorder_assembly
_atom_site_disorder_group
C1 C 0.16520(13) 0.49329(12) 0.49178(9) 0.0266(3) Uani 1 1 d . . .
H1A H 0.1089 0.4104 0.4813 0.032 Uiso 1 1 calc R . .
N1 N 0.31765(12) 0.45517(10) 0.51642(8) 0.0305(3) Uani 1 1 d . . .
C2 C 0.36664(17) 0.32997(14) 0.52046(12) 0.0424(4) Uani 1 1 d . . .
H2B H 0.3045 0.2558 0.5129 0.051 Uiso 1 1 calc R . .
N2 N 0.50960(15) 0.32232(13) 0.53601(11) 0.0515(4) Uani 1 1 d . . .
C3 C 0.55378(16) 0.45081(16) 0.54206(11) 0.0456(4) Uani 1 1 d . . .
H3A H 0.6526 0.4780 0.5530 0.055 Uiso 1 1 calc R . .
C4 C 0.43876(14) 0.53355(14) 0.53044(10) 0.0368(3) Uani 1 1 d . . .
H4A H 0.4412 0.6265 0.5317 0.044 Uiso 1 1 calc R . .
C5 C 0.16682(15) 0.56779(13) 0.39887(9) 0.0293(3) Uani 1 1 d . . .
H5A H 0.2319 0.6461 0.4069 0.035 Uiso 1 1 calc R . .
C6 C 0.23621(17) 0.48199(17) 0.32315(10) 0.0445(4) Uani 1 1 d . . .
H6A H 0.2247 0.5251 0.2631 0.067 Uiso 1 1 calc R . .
H6B H 0.1866 0.3967 0.3218 0.067 Uiso 1 1 calc R . .
H6C H 0.3415 0.4695 0.3363 0.067 Uiso 1 1 calc R . .
N3 N 0.01712(13) 0.61598(11) 0.37887(7) 0.0322(3) Uani 1 1 d . . .
C7 C 0.0166(2) 0.71345(17) 0.30509(10) 0.0503(4) Uani 1 1 d . . .
H7A H -0.0824 0.7513 0.2994 0.075 Uiso 1 1 calc R . .
H7B H 0.0444 0.6716 0.2467 0.075 Uiso 1 1 calc R . .
H7C H 0.0876 0.7829 0.3197 0.075 Uiso 1 1 calc R . .
C8 C -0.08908(18) 0.51233(16) 0.35931(13) 0.0494(4) Uani 1 1 d . . .
H8A H -0.1888 0.5495 0.3567 0.074 Uiso 1 1 calc R . .
H8B H -0.0846 0.4461 0.4082 0.074 Uiso 1 1 calc R . .
H8C H -0.0652 0.4717 0.2999 0.074 Uiso 1 1 calc R . .
C9 C 0.08857(14) 0.56509(13) 0.56953(9) 0.0276(3) Uani 1 1 d . . .
C10 C 0.12126(16) 0.69407(14) 0.59280(10) 0.0351(3) Uani 1 1 d . . .
H10A H 0.1956 0.7399 0.5596 0.042 Uiso 1 1 calc R . .
C11 C 0.04665(17) 0.75644(17) 0.66381(11) 0.0465(4) Uani 1 1 d . . .
H11A H 0.0707 0.8443 0.6791 0.056 Uiso 1 1 calc R . .
C12 C -0.06222(17) 0.69189(19) 0.71237(11) 0.0504(4) Uani 1 1 d . . .
H12A H -0.1131 0.7348 0.7611 0.061 Uiso 1 1 calc R . .
C13 C -0.09641(17) 0.56463(19) 0.68946(11) 0.0511(4) Uani 1 1 d . . .
H13A H -0.1722 0.5199 0.7221 0.061 Uiso 1 1 calc R . .
C14 C -0.02090(15) 0.50117(15) 0.61896(10) 0.0388(3) Uani 1 1 d . . .
H14A H -0.0446 0.4129 0.6044 0.047 Uiso 1 1 calc R . .

loop_
_atom_site_aniso_label
_atom_site_aniso_U_11
_atom_site_aniso_U_22
_atom_site_aniso_U_33
_atom_site_aniso_U_23
_atom_site_aniso_U_13
_atom_site_aniso_U_12
C1 0.0211(6) 0.0226(6) 0.0362(7) -0.0001(5) -0.0038(5) -0.0011(5)
N1 0.0243(5) 0.0255(5) 0.0416(6) -0.0011(5) -0.0031(5) 0.0031(4)
C2 0.0381(8) 0.0287(7) 0.0604(9) -0.0015(7) -0.0044(7) 0.0068(6)
N2 0.0398(7) 0.0406(7) 0.0740(10) -0.0047(7) -0.0068(7) 0.0146(6)
C3 0.0266(7) 0.0497(9) 0.0604(10) -0.0066(8) -0.0051(6) 0.0053(7)
C4 0.0288(7) 0.0311(7) 0.0505(8) -0.0037(6) -0.0050(6) -0.0009(6)
C5 0.0277(7) 0.0297(7) 0.0307(6) -0.0032(5) -0.0005(5) -0.0010(5)
C6 0.0397(8) 0.0539(10) 0.0398(8) -0.0132(7) 0.0033(6) 0.0072(7)
N3 0.0333(6) 0.0334(6) 0.0298(6) 0.0001(5) -0.0048(5) 0.0025(5)
C7 0.0586(10) 0.0562(10) 0.0361(8) 0.0096(7) -0.0013(8) 0.0160(8)
C8 0.0354(8) 0.0508(9) 0.0621(10) -0.0077(8) -0.0189(7) 0.0024(7)
C9 0.0235(6) 0.0312(7) 0.0283(6) 0.0059(5) -0.0049(5) 0.0045(5)
C10 0.0311(7) 0.0357(7) 0.0385(7) -0.0042(6) 0.0033(6) 0.0014(6)
C11 0.0415(9) 0.0518(9) 0.0461(8) -0.0138(7) -0.0009(7) 0.0095(8)
C12 0.0397(8) 0.0779(13) 0.0336(7) -0.0018(8) 0.0031(7) 0.0227(9)
C13 0.0341(8) 0.0754(12) 0.0436(9) 0.0214(8) 0.0106(7) 0.0096(8)
C14 0.0303(7) 0.0417(8) 0.0442(8) 0.0142(6) -0.0003(6) 0.0012(6)

loop_
_geom_bond_atom_site_label_1
_geom_bond_atom_site_label_2
_geom_bond_distance
_geom_bond_site_symmetry_2
_geom_bond_publ_flag
C1 N1 1.4775(16) . ?
C1 C9 1.5122(18) . ?
C1 C5 1.5459(18) . ?
C1 H1A 1.0000 . ?
N1 C2 1.3547(18) . ?
N1 C4 1.3725(17) . ?
C2 N2 1.316(2) . ?
C2 H2B 0.9500 . ?
N2 C3 1.375(2) . ?
C3 C4 1.351(2) . ?
C3 H3A 0.9500 . ?
C4 H4A 0.9500 . ?
C5 N3 1.4704(17) . ?
C5 C6 1.5378(19) . ?
C5 H5A 1.0000 . ?
C6 H6A 0.9800 . ?
C6 H6B 0.9800 . ?
C6 H6C 0.9800 . ?
N3 C8 1.458(2) . ?
N3 C7 1.4603(18) . ?
C7 H7A 0.9800 . ?
C7 H7B 0.9800 . ?
C7 H7C 0.9800 . ?
C8 H8A 0.9800 . ?
C8 H8B 0.9800 . ?
C8 H8C 0.9800 . ?
C9 C14 1.3857(19) . ?
C9 C10 1.392(2) . ?
C10 C11 1.385(2) . ?
C10 H10A 0.9500 . ?
C11 C12 1.378(2) . ?
C11 H11A 0.9500 . ?
C12 C13 1.377(3) . ?
C12 H12A 0.9500 . ?
C13 C14 1.389(2) . ?
C13 H13A 0.9500 . ?
C14 H14A 0.9500 . ?

loop_
_cod_related_entry_id
_cod_related_entry_database
_cod_related_entry_code
1 ChemSpider 9485723
